data_7101407
loop_
_publ_author_name
'Dario Braga'
'Stefano Giaffreda'
F.Grepioni

_publ_section_title
;
Mechanochemical Preparation of Hybrid
Organometallic-Organic Macrocyclic Adducts with Long Chain Dicarboxylic
Acids
;
_journal_issue 37
_journal_name_full 'Chemical Communications'
_journal_paper_doi 10.1039/b608691h
_journal_year 2006
_chemical_formula_sum 'C29 H32 Fe N2 O4'
_chemical_formula_weight 528.41
_chemical_name_systematic
;
?
;
_space_group_IT_number 2
_symmetry_cell_setting triclinic
_symmetry_space_group_name_Hall '-P 1'
_symmetry_space_group_name_H-M 'P -1'
_atom_sites_solution_hydrogens geom
_atom_sites_solution_primary direct
_atom_sites_solution_secondary difmap
_audit_creation_method SHELXL-97
_cell_angle_alpha 76.177(1)
_cell_angle_beta 78.844(1)
_cell_angle_gamma 68.146(1)
_cell_formula_units_Z 2
_cell_length_a 9.8845(5)
_cell_length_b 10.7413(6)
_cell_length_c 13.4321(7)
_cell_measurement_temperature 273(2)
_cell_volume 1276.62(12)
_computing_structure_refinement 'SHELXL-97 (Sheldrick, 1997)'
_computing_structure_solution 'SHELXS-97 (Sheldrick, 1990)'
_diffrn_ambient_temperature 273(2)
_diffrn_measured_fraction_theta_full 0.894
_diffrn_measured_fraction_theta_max 0.894
_diffrn_radiation_monochromator graphite
_diffrn_radiation_source 'fine-focus sealed tube'
_diffrn_radiation_type MoK\a
_diffrn_radiation_wavelength 0.71073
_diffrn_reflns_av_R_equivalents 0.0172
_diffrn_reflns_av_sigmaI/netI 0.0278
_diffrn_reflns_limit_h_max 13
_diffrn_reflns_limit_h_min -13
_diffrn_reflns_limit_k_max 13
_diffrn_reflns_limit_k_min -13
_diffrn_reflns_limit_l_max 17
_diffrn_reflns_limit_l_min -17
_diffrn_reflns_number 11137
_diffrn_reflns_theta_full 28.49
_diffrn_reflns_theta_max 28.49
_diffrn_reflns_theta_min 2.08
_exptl_absorpt_coefficient_mu 0.629
_exptl_absorpt_correction_T_max 1.000
_exptl_absorpt_correction_T_min 0.869
_exptl_absorpt_correction_type psi-scan
_exptl_crystal_colour red
_exptl_crystal_density_diffrn 1.375
_exptl_crystal_density_method 'not measured'
_exptl_crystal_description prism
_exptl_crystal_F_000 556
_exptl_crystal_size_max 0.26
_exptl_crystal_size_mid 0.24
_exptl_crystal_size_min 0.19
_refine_diff_density_max 0.328
_refine_diff_density_min -0.228
_refine_diff_density_rms 0.041
_refine_ls_extinction_expression Fc^*^=kFc[1+0.001xFc^2^\l^3^/sin(2\q)]^-1/4^
_refine_ls_extinction_method SHELXL
_refine_ls_goodness_of_fit_ref 1.005
_refine_ls_hydrogen_treatment mixed
_refine_ls_matrix_type full
_refine_ls_number_parameters 315
_refine_ls_number_reflns 5782
_refine_ls_number_restraints 0
_refine_ls_restrained_S_all 1.005
_refine_ls_R_factor_all 0.0527
_refine_ls_R_factor_gt 0.0390
_refine_ls_shift/su_max 0.006
_refine_ls_shift/su_mean 0.000
_refine_ls_structure_factor_coef Fsqd
_refine_ls_weighting_details 'calc w=1/[\s^2^(Fo^2^)+(0.0530P)^2^+0.2707P] where P=(Fo^2^+2Fc^2^)/3'
_refine_ls_weighting_scheme calc
_refine_ls_wR_factor_gt 0.0965
_refine_ls_wR_factor_ref 0.1046
_reflns_number_gt 4525
_reflns_number_total 5782
_reflns_threshold_expression >2sigma(I)
_cod_data_source_file b608691h.txt
_cod_depositor_comments
;
The following automatic conversions were performed:
'_exptl_absorpt_correction_type' value 'Psi-scan' changed to 'psi-scan'
according to '/home/saulius/struct/CIF-dictionaries/cif_core.dic'
dictionary named 'cif_core.dic' version 2.4.1 from 2010-06-29.

Automatic conversion script
Id: cif_fix_enum 1527 2010-12-29 10:47:43Z saulius 

2018-03-07
Z value and formula fixed to values more according to usual
chemical conventions.                 miguel
;
_cod_original_formula_sum 'C58 H64 Fe2 N4 O8'
_cod_original_formula_weight 1056.83
_cod_original_formula_units_Z 1
_cod_original_sg_symbol_H-M P-1
_cod_database_code 7101407

loop_
_symmetry_equiv_pos_as_xyz
'x, y, z'
'-x, -y, -z'

loop_
_atom_site_label
_atom_site_type_symbol
_atom_site_fract_x
_atom_site_fract_y
_atom_site_fract_z
_atom_site_U_iso_or_equiv
_atom_site_adp_type
_atom_site_occupancy
_atom_site_symmetry_multiplicity
_atom_site_calc_flag
_atom_site_refinement_flags
Fe1 Fe 0.14110(3) 0.92784(3) 0.187788(19) 0.04692(11) Uani 1 1 d .
C1 C 0.25773(17) 0.72948(13) 0.17431(11) 0.0587(5) Uani 1 1 d G
H1 H 0.2518 0.6523 0.2216 0.070 Uiso 1 1 calc R
C2 C 0.17259(16) 0.79644(17) 0.09068(12) 0.0695(6) Uani 1 1 d G
H2 H 0.1011 0.7708 0.0736 0.083 Uiso 1 1 calc R
C3 C 0.21570(18) 0.90945(16) 0.03769(9) 0.0698(7) Uani 1 1 d G
H3 H 0.1774 0.9708 -0.0202 0.084 Uiso 1 1 calc R
C4 C 0.32747(17) 0.91233(14) 0.08856(10) 0.0595(5) Uani 1 1 d G
H4 H 0.3753 0.9759 0.0699 0.071 Uiso 1 1 calc R
C5 C 0.35345(14) 0.80111(14) 0.17300(10) 0.0488(4) Uani 1 1 d G
C6 C 0.4566(2) 0.7696(2) 0.24889(14) 0.0459(4) Uani 1 1 d .
C7 C 0.5364(2) 0.8531(2) 0.24528(16) 0.0561(5) Uani 1 1 d .
H7 H 0.5260 0.9303 0.1939 0.067 Uiso 1 1 calc R
C8 C 0.6305(2) 0.8220(3) 0.31738(18) 0.0629(6) Uani 1 1 d .
H8 H 0.6835 0.8793 0.3127 0.075 Uiso 1 1 calc R
C9 C 0.5729(2) 0.6343(2) 0.39824(17) 0.0623(6) Uani 1 1 d .
H9 H 0.5843 0.5590 0.4514 0.075 Uiso 1 1 calc R
C10 C 0.4771(2) 0.6569(2) 0.32855(16) 0.0557(5) Uani 1 1 d .
H10 H 0.4264 0.5973 0.3347 0.067 Uiso 1 1 calc R
C11 C -0.01840(17) 0.93286(17) 0.31144(11) 0.0689(7) Uani 1 1 d G
H11 H -0.0444 0.8592 0.3501 0.083 Uiso 1 1 calc R
C12 C -0.07982(16) 1.0197(2) 0.22169(12) 0.0902(10) Uani 1 1 d G
H12 H -0.1531 1.0129 0.1913 0.108 Uiso 1 1 calc R
C13 C -0.0097(2) 1.11877(17) 0.18657(10) 0.0902(10) Uani 1 1 d G
H13 H -0.0291 1.1882 0.1291 0.108 Uiso 1 1 calc R
C14 C 0.09498(19) 1.09312(15) 0.25462(11) 0.0700(7) Uani 1 1 d G
H14 H 0.1563 1.1428 0.2495 0.084 Uiso 1 1 calc R
C15 C 0.08963(15) 0.97823(15) 0.33179(9) 0.0519(5) Uani 1 1 d G
C16 C 0.1750(2) 0.91944(19) 0.42057(13) 0.0444(4) Uani 1 1 d .
C17 C 0.2682(2) 0.9776(2) 0.44075(15) 0.0576(5) Uani 1 1 d .
H17 H 0.2811 1.0545 0.3967 0.069 Uiso 1 1 calc R
C18 C 0.3417(3) 0.9197(3) 0.52736(17) 0.0650(6) Uani 1 1 d .
H18 H 0.4043 0.9597 0.5396 0.078 Uiso 1 1 calc R
C19 C 0.2385(2) 0.7567(2) 0.57409(15) 0.0595(5) Uani 1 1 d .
H19 H 0.2271 0.6804 0.6200 0.071 Uiso 1 1 calc R
C20 C 0.1610(2) 0.8062(2) 0.49013(15) 0.0534(5) Uani 1 1 d .
H20 H 0.0995 0.7636 0.4802 0.064 Uiso 1 1 calc R
C21 C 0.8597(2) 0.5765(2) 0.59658(16) 0.0539(5) Uani 1 1 d .
C22 C 0.9778(2) 0.5677(2) 0.65625(16) 0.0578(5) Uani 1 1 d .
H22A H 0.9563 0.6573 0.6718 0.069 Uiso 1 1 calc R
H22B H 1.0698 0.5469 0.6115 0.069 Uiso 1 1 calc R
C23 C 1.0006(2) 0.4655(2) 0.75601(15) 0.0520(5) Uani 1 1 d .
H23A H 1.0346 0.3738 0.7416 0.062 Uiso 1 1 calc R
H23B H 0.9082 0.4797 0.8004 0.062 Uiso 1 1 calc R
C24 C 1.1129(2) 0.4811(2) 0.81068(16) 0.0557(5) Uani 1 1 d .
H24A H 1.2020 0.4722 0.7631 0.067 Uiso 1 1 calc R
H24B H 1.0759 0.5733 0.8246 0.067 Uiso 1 1 calc R
C25 C 1.1538(2) 0.3843(2) 0.91002(15) 0.0523(5) Uani 1 1 d .
H25A H 1.1948 0.2915 0.8973 0.063 Uiso 1 1 calc R
H25B H 1.0663 0.3919 0.9590 0.063 Uiso 1 1 calc R
C26 C 1.2652(2) 0.4141(2) 0.95623(14) 0.0526(5) Uani 1 1 d .
H26A H 1.3500 0.4106 0.9052 0.063 Uiso 1 1 calc R
H26B H 1.2221 0.5065 0.9698 0.063 Uiso 1 1 calc R
C27 C 1.3172(2) 0.3189(2) 1.05464(15) 0.0541(5) Uani 1 1 d .
H27A H 1.3623 0.2263 1.0417 0.065 Uiso 1 1 calc R
H27B H 1.2334 0.3219 1.1065 0.065 Uiso 1 1 calc R
C28 C 1.4264(2) 0.3563(2) 1.09540(15) 0.0551(5) Uani 1 1 d .
H28A H 1.5127 0.3465 1.0449 0.066 Uiso 1 1 calc R
H28B H 1.3836 0.4517 1.1016 0.066 Uiso 1 1 calc R
C29 C 1.4744(3) 0.2743(2) 1.19729(16) 0.0587(5) Uani 1 1 d .
N1 N 0.65031(19) 0.7143(2) 0.39372(14) 0.0614(5) Uani 1 1 d .
N2 N 0.32826(19) 0.8112(2) 0.59363(12) 0.0589(5) Uani 1 1 d .
O1 O 0.8455(2) 0.67548(18) 0.51620(13) 0.0734(5) Uani 1 1 d .
O2 O 0.7900(2) 0.50140(19) 0.61657(14) 0.0845(6) Uani 1 1 d .
O3 O 1.5647(2) 0.3141(2) 1.22884(14) 0.0875(6) Uani 1 1 d .
O4 O 1.4327(3) 0.1841(2) 1.24595(16) 0.1163(9) Uani 1 1 d .
H100 H 1.601(3) 0.266(3) 1.284(3) 0.107(11) Uiso 1 1 d .
H300 H 0.775(4) 0.686(3) 0.481(3) 0.116(11) Uiso 1 1 d .

loop_
_atom_site_aniso_label
_atom_site_aniso_U_11
_atom_site_aniso_U_22
_atom_site_aniso_U_33
_atom_site_aniso_U_23
_atom_site_aniso_U_13
_atom_site_aniso_U_12
Fe1 0.05100(17) 0.05441(19) 0.03353(14) -0.00432(11) -0.01193(11) -0.01482(13)
C1 0.0676(13) 0.0544(12) 0.0628(13) -0.0148(10) -0.0239(10) -0.0203(10)
C2 0.0774(15) 0.0806(17) 0.0620(13) -0.0253(12) -0.0262(12) -0.0234(13)
C3 0.0773(15) 0.0916(18) 0.0345(10) -0.0152(11) -0.0151(10) -0.0157(13)
C4 0.0617(13) 0.0733(14) 0.0393(10) -0.0059(9) -0.0016(9) -0.0232(11)
C5 0.0494(10) 0.0551(11) 0.0410(9) -0.0131(8) -0.0064(8) -0.0136(9)
C6 0.0423(9) 0.0509(11) 0.0446(10) -0.0133(8) -0.0038(8) -0.0139(8)
C7 0.0568(12) 0.0594(13) 0.0556(12) -0.0071(10) -0.0113(9) -0.0238(10)
C8 0.0562(12) 0.0752(15) 0.0694(14) -0.0161(12) -0.0103(11) -0.0329(11)
C9 0.0557(12) 0.0687(14) 0.0582(12) 0.0043(10) -0.0175(10) -0.0211(11)
C10 0.0518(11) 0.0584(12) 0.0593(12) -0.0020(10) -0.0149(9) -0.0230(10)
C11 0.0479(11) 0.113(2) 0.0408(10) -0.0066(11) -0.0085(9) -0.0244(12)
C12 0.0528(13) 0.143(3) 0.0496(13) -0.0171(15) -0.0180(11) 0.0003(15)
C13 0.104(2) 0.0757(17) 0.0470(13) -0.0065(12) -0.0221(13) 0.0221(16)
C14 0.1010(18) 0.0504(12) 0.0442(11) -0.0086(9) -0.0116(11) -0.0082(12)
C15 0.0548(11) 0.0580(12) 0.0344(9) -0.0079(8) -0.0066(8) -0.0093(9)
C16 0.0489(10) 0.0520(11) 0.0323(8) -0.0104(7) -0.0022(7) -0.0168(8)
C17 0.0743(14) 0.0624(13) 0.0462(11) -0.0081(9) -0.0021(10) -0.0383(11)
C18 0.0690(14) 0.0926(18) 0.0550(12) -0.0217(12) -0.0072(10) -0.0472(13)
C19 0.0653(13) 0.0739(14) 0.0436(10) 0.0067(10) -0.0168(9) -0.0340(11)
C20 0.0603(12) 0.0641(13) 0.0464(10) -0.0016(9) -0.0161(9) -0.0335(10)
C21 0.0549(12) 0.0567(12) 0.0561(12) -0.0103(9) -0.0169(9) -0.0209(10)
C22 0.0669(13) 0.0600(13) 0.0578(12) -0.0065(10) -0.0230(10) -0.0294(11)
C23 0.0541(11) 0.0573(12) 0.0505(11) -0.0097(9) -0.0149(9) -0.0213(9)
C24 0.0591(12) 0.0657(13) 0.0502(11) -0.0070(9) -0.0161(9) -0.0279(10)
C25 0.0545(11) 0.0603(12) 0.0466(10) -0.0098(9) -0.0114(9) -0.0222(10)
C26 0.0569(11) 0.0635(13) 0.0422(10) -0.0059(9) -0.0129(9) -0.0251(10)
C27 0.0644(12) 0.0558(12) 0.0468(10) -0.0040(9) -0.0169(9) -0.0239(10)
C28 0.0633(12) 0.0594(12) 0.0473(10) -0.0012(9) -0.0174(9) -0.0261(10)
C29 0.0723(14) 0.0589(13) 0.0509(11) -0.0023(10) -0.0211(10) -0.0271(11)
N1 0.0480(10) 0.0783(13) 0.0588(11) -0.0112(9) -0.0152(8) -0.0192(9)
N2 0.0563(10) 0.0886(14) 0.0400(8) -0.0097(9) -0.0117(7) -0.0325(10)
O1 0.0807(11) 0.0801(12) 0.0722(10) 0.0101(8) -0.0402(9) -0.0416(9)
O2 0.0923(13) 0.0937(13) 0.0911(13) 0.0143(10) -0.0442(10) -0.0613(11)
O3 0.1012(14) 0.1181(16) 0.0653(11) 0.0192(10) -0.0437(10) -0.0677(13)
O4 0.193(2) 0.1043(16) 0.0904(14) 0.0418(12) -0.0800(15) -0.1004(17)

loop_
_atom_type_symbol
_atom_type_description
_atom_type_scat_dispersion_real
_atom_type_scat_dispersion_imag
_atom_type_scat_source
C C 0.0033 0.0016 'International Tables Vol C Tables 4.2.6.8 and 6.1.1.4'
H H 0.0000 0.0000 'International Tables Vol C Tables 4.2.6.8 and 6.1.1.4'
N N 0.0061 0.0033 'International Tables Vol C Tables 4.2.6.8 and 6.1.1.4'
O O 0.0106 0.0060 'International Tables Vol C Tables 4.2.6.8 and 6.1.1.4'
Fe Fe 0.3463 0.8444 'International Tables Vol C Tables 4.2.6.8 and 6.1.1.4'

loop_
_geom_angle_atom_site_label_1
_geom_angle_atom_site_label_2
_geom_angle_atom_site_label_3
_geom_angle
C4 Fe1 C5 40.9
C4 Fe1 C13 116.44(7)
C5 Fe1 C13 150.39(7)
C4 Fe1 C3 40.8
C5 Fe1 C3 68.7
C13 Fe1 C3 106.91(5)
C4 Fe1 C14 107.54(6)
C5 Fe1 C14 117.66(6)
C13 Fe1 C14 40.8
C3 Fe1 C14 128.11(6)
C4 Fe1 C1 68.6
C5 Fe1 C1 40.8
C13 Fe1 C1 167.01(7)
C3 Fe1 C1 68.5
C14 Fe1 C1 151.47(6)
C4 Fe1 C2 68.6
C5 Fe1 C2 68.5
C13 Fe1 C2 128.17(6)
C3 Fe1 C2 40.7
C14 Fe1 C2 166.47(6)
C1 Fe1 C2 40.6
C4 Fe1 C12 149.85(7)
C5 Fe1 C12 167.98(7)
C13 Fe1 C12 40.7
C3 Fe1 C12 116.71(6)
C14 Fe1 C12 68.5
C1 Fe1 C12 129.28(7)
C2 Fe1 C12 107.94(6)
C4 Fe1 C15 129.17(6)
C5 Fe1 C15 109.0
C13 Fe1 C15 68.4
C3 Fe1 C15 166.98(7)
C14 Fe1 C15 40.6
C1 Fe1 C15 118.70(5)
C2 Fe1 C15 151.59(6)
C12 Fe1 C15 68.3
C4 Fe1 C11 167.93(6)
C5 Fe1 C11 129.91(6)
C13 Fe1 C11 68.4
C3 Fe1 C11 150.56(6)
C14 Fe1 C11 68.3
C1 Fe1 C11 109.24(6)
C2 Fe1 C11 118.10(6)
C12 Fe1 C11 40.6
C15 Fe1 C11 40.5
C2 C1 C5 108.0
C2 C1 Fe1 69.77(5)
C5 C1 Fe1 69.28(6)
C2 C1 H1 126.0
C5 C1 H1 126.0
Fe1 C1 H1 126.5
C1 C2 C3 108.0
C1 C2 Fe1 69.59(5)
C3 C2 Fe1 69.36(6)
C1 C2 H2 126.0
C3 C2 H2 126.0
Fe1 C2 H2 126.6
C4 C3 C2 108.0
C4 C3 Fe1 69.31(5)
C2 C3 Fe1 69.94(6)
C4 C3 H3 126.0
C2 C3 H3 126.0
Fe1 C3 H3 126.3
C3 C4 C5 108.0
C3 C4 Fe1 69.84(5)
C5 C4 Fe1 69.68(5)
C3 C4 H4 126.0
C5 C4 H4 126.0
Fe1 C4 H4 126.0
C4 C5 C1 108.0
C4 C5 C6 125.92(12)
C1 C5 C6 126.02(12)
C4 C5 Fe1 69.43(6)
C1 C5 Fe1 69.97(6)
C6 C5 Fe1 123.99(11)
C7 C6 C10 116.55(18)
C7 C6 C5 121.27(17)
C10 C6 C5 122.17(17)
C8 C7 C6 120.0(2)
C8 C7 H7 120.0
C6 C7 H7 120.0
N1 C8 C7 123.5(2)
N1 C8 H8 118.2
C7 C8 H8 118.2
N1 C9 C10 123.6(2)
N1 C9 H9 118.2
C10 C9 H9 118.2
C9 C10 C6 119.5(2)
C9 C10 H10 120.3
C6 C10 H10 120.3
C12 C11 C15 108.0
C12 C11 Fe1 69.36(6)
C15 C11 Fe1 69.71(6)
C12 C11 H11 126.0
C15 C11 H11 126.0
Fe1 C11 H11 126.5
C13 C12 C11 108.0
C13 C12 Fe1 69.36(6)
C11 C12 Fe1 70.07(6)
C13 C12 H12 126.0
C11 C12 H12 126.0
Fe1 C12 H12 126.1
C12 C13 C14 108.0
C12 C13 Fe1 69.90(6)
C14 C13 Fe1 69.81(6)
C12 C13 H13 126.0
C14 C13 H13 126.0
Fe1 C13 H13 125.9
C15 C14 C13 108.0
C15 C14 Fe1 70.08(6)
C13 C14 Fe1 69.43(6)
C15 C14 H14 126.0
C13 C14 H14 126.0
Fe1 C14 H14 126.1
C14 C15 C11 108.0
C14 C15 C16 126.55(12)
C11 C15 C16 125.39(12)
C14 C15 Fe1 69.31(6)
C11 C15 Fe1 69.81(6)
C16 C15 Fe1 128.66(12)
C20 C16 C17 116.87(17)
C20 C16 C15 121.09(16)
C17 C16 C15 121.98(17)
C18 C17 C16 119.06(19)
C18 C17 H17 120.5
C16 C17 H17 120.5
N2 C18 C17 123.91(19)
N2 C18 H18 118.0
C17 C18 H18 118.0
N2 C19 C20 123.90(19)
N2 C19 H19 118.0
C20 C19 H19 118.0
C19 C20 C16 119.62(18)
C19 C20 H20 120.2
C16 C20 H20 120.2
O2 C21 O1 123.60(19)
O2 C21 C22 125.5(2)
O1 C21 C22 110.83(18)
C21 C22 C23 117.63(18)
C21 C22 H22A 107.9
C23 C22 H22A 107.9
C21 C22 H22B 107.9
C23 C22 H22B 107.9
H22A C22 H22B 107.2
C22 C23 C24 110.14(17)
C22 C23 H23A 109.6
C24 C23 H23A 109.6
C22 C23 H23B 109.6
C24 C23 H23B 109.6
H23A C23 H23B 108.1
C25 C24 C23 117.77(18)
C25 C24 H24A 107.9
C23 C24 H24A 107.9
C25 C24 H24B 107.9
C23 C24 H24B 107.9
H24A C24 H24B 107.2
C24 C25 C26 111.61(17)
C24 C25 H25A 109.3
C26 C25 H25A 109.3
C24 C25 H25B 109.3
C26 C25 H25B 109.3
H25A C25 H25B 108.0
C27 C26 C25 115.57(17)
C27 C26 H26A 108.4
C25 C26 H26A 108.4
C27 C26 H26B 108.4
C25 C26 H26B 108.4
H26A C26 H26B 107.4
C26 C27 C28 112.05(17)
C26 C27 H27A 109.2
C28 C27 H27A 109.2
C26 C27 H27B 109.2
C28 C27 H27B 109.2
H27A C27 H27B 107.9
C29 C28 C27 115.61(18)
C29 C28 H28A 108.4
C27 C28 H28A 108.4
C29 C28 H28B 108.4
C27 C28 H28B 108.4
H28A C28 H28B 107.4
O4 C29 O3 123.1(2)
O4 C29 C28 124.5(2)
O3 C29 C28 112.33(19)
C9 N1 C8 116.74(18)
C18 N2 C19 116.63(17)
C21 O1 H300 114(2)
C29 O3 H100 116(2)

loop_
_geom_bond_atom_site_label_1
_geom_bond_atom_site_label_2
_geom_bond_distance
Fe1 C4 2.0311(14)
Fe1 C5 2.0344(14)
Fe1 C13 2.0362(16)
Fe1 C3 2.0382(14)
Fe1 C14 2.0412(15)
Fe1 C1 2.0435(15)
Fe1 C2 2.0459(15)
Fe1 C12 2.0433(16)
Fe1 C15 2.0513(14)
Fe1 C11 2.0526(15)
C1 C2 1.4200
C1 C5 1.4200
C1 H1 0.9300
C2 C3 1.4200
C2 H2 0.9300
C3 C4 1.4200
C3 H3 0.9300
C4 C5 1.4200
C4 H4 0.9300
C5 C6 1.474(2)
C6 C7 1.385(3)
C6 C10 1.390(3)
C7 C8 1.371(3)
C7 H7 0.9300
C8 N1 1.331(3)
C8 H8 0.9300
C9 N1 1.332(3)
C9 C10 1.377(3)
C9 H9 0.9300
C10 H10 0.9300
C11 C12 1.4200
C11 C15 1.4200
C11 H11 0.9300
C12 C13 1.4200
C12 H12 0.9300
C13 C14 1.4200
C13 H13 0.9300
C14 C15 1.4200
C14 H14 0.9300
C15 C16 1.472(2)
C16 C20 1.380(3)
C16 C17 1.385(3)
C17 C18 1.383(3)
C17 H17 0.9300
C18 N2 1.320(3)
C18 H18 0.9300
C19 N2 1.323(3)
C19 C20 1.373(3)
C19 H19 0.9300
C20 H20 0.9300
C21 O2 1.198(2)
C21 O1 1.310(3)
C21 C22 1.502(3)
C22 C23 1.511(3)
C22 H22A 0.9700
C22 H22B 0.9700
C23 C24 1.521(3)
C23 H23A 0.9700
C23 H23B 0.9700
C24 C25 1.503(3)
C24 H24A 0.9700
C24 H24B 0.9700
C25 C26 1.524(3)
C25 H25A 0.9700
C25 H25B 0.9700
C26 C27 1.511(3)
C26 H26A 0.9700
C26 H26B 0.9700
C27 C28 1.511(3)
C27 H27A 0.9700
C27 H27B 0.9700
C28 C29 1.496(3)
C28 H28A 0.9700
C28 H28B 0.9700
C29 O4 1.194(3)
C29 O3 1.294(3)
O1 H300 0.87(3)
O3 H100 0.85(3)
